data_7012726
loop_
_publ_author_name
'Roy Choudhury, Chirantan'
'Dey, Subrata Kumar'
'Mitra, Samiran'
'Gramlich, Volker'

_publ_section_title
;
 Isolation and characterisation of a novel thermally stable octahedral
 bicarbonato complex of bis(2-picolylamine)copper(ii): identification
 of rare monodentate coordination
;
_journal_issue 6
_journal_name_full 'Dalton Transactions'
_journal_page_first 1059
_journal_paper_doi 10.1039/b300548h
_journal_year 2003
_chemical_formula_sum 'C14 H18 Cu N4 O6'
_chemical_formula_weight 401.86
_chemical_name_systematic
; 
? 
;
_space_group_IT_number 14
_symmetry_cell_setting monoclinic
_symmetry_space_group_name_Hall '-P 2ybc'
_symmetry_space_group_name_H-M 'P 1 21/c 1'
_atom_sites_solution_hydrogens geom
_atom_sites_solution_primary direct
_atom_sites_solution_secondary difmap
_audit_creation_method SHELXL
_cell_angle_alpha 90.00
_cell_angle_beta 99.39(7)
_cell_angle_gamma 90.00
_cell_formula_units_Z 2
_cell_length_a 8.632(7)
_cell_length_b 8.987(7)
_cell_length_c 9.997(11)
_cell_measurement_reflns_used 16
_cell_measurement_temperature 293(2)
_cell_measurement_theta_max 25
_cell_measurement_theta_min 20
_cell_volume 765.1(12)
_computing_cell_refinement 'STOE DIF4'
_computing_data_collection 'PICKER STOE DIF4'
_computing_data_reduction 'STOE REDU4'
_computing_molecular_graphics SHELXLTL-Plus
_computing_publication_material SHELXL-93
_computing_structure_refinement 'SHELXL-93 (Sheldrick, 1993)'
_computing_structure_solution 'SHELXS-86 (Sheldrick, 1990)'
_diffrn_ambient_temperature 293(2)
_diffrn_measurement_device 'PICKER 4-circle Stoe upgrade'
_diffrn_measurement_method ' \w scans'
_diffrn_radiation_monochromator graphite
_diffrn_radiation_source 'fine-focus sealed tube'
_diffrn_radiation_type CuK\a
_diffrn_radiation_wavelength 1.54178
_diffrn_reflns_av_R_equivalents 0.0000
_diffrn_reflns_av_sigmaI/netI 0.0086
_diffrn_reflns_limit_h_max 8
_diffrn_reflns_limit_h_min -8
_diffrn_reflns_limit_k_max 8
_diffrn_reflns_limit_k_min 0
_diffrn_reflns_limit_l_max 9
_diffrn_reflns_limit_l_min 0
_diffrn_reflns_number 785
_diffrn_reflns_theta_max 49.97
_diffrn_reflns_theta_min 5.19
_diffrn_standards_decay_% 0
_diffrn_standards_interval_count 120
_diffrn_standards_number 1
_exptl_absorpt_coefficient_mu 2.420
_exptl_absorpt_correction_type none
_exptl_crystal_colour yellow
_exptl_crystal_density_diffrn 1.744
_exptl_crystal_description prism
_exptl_crystal_F_000 414
_exptl_crystal_size_max .1
_exptl_crystal_size_mid .1
_exptl_crystal_size_min .1
_refine_diff_density_max 0.481
_refine_diff_density_min -0.283
_refine_diff_density_rms 0.078
_refine_ls_extinction_coef 0.0022(9)
_refine_ls_extinction_expression Fc^*^=kFc[1+0.001xFc^2^\l^3^/sin(2\q)]^-1/4^
_refine_ls_extinction_method SHELXL
_refine_ls_goodness_of_fit_all 0.710
_refine_ls_goodness_of_fit_obs 0.715
_refine_ls_matrix_type full
_refine_ls_number_parameters 119
_refine_ls_number_reflns 785
_refine_ls_number_restraints 3
_refine_ls_restrained_S_all 0.710
_refine_ls_restrained_S_obs 0.715
_refine_ls_R_factor_all 0.0410
_refine_ls_R_factor_obs 0.0404
_refine_ls_shift/esd_max 0.002
_refine_ls_shift/esd_mean 0.001
_refine_ls_structure_factor_coef Fsqd
_refine_ls_weighting_details 'w=1/[\s^2^(Fo^2^)+(0.1317P)^2^+2.1415P] where P=(Fo^2^+2Fc^2^)/3'
_refine_ls_weighting_scheme calc
_refine_ls_wR_factor_all 0.1174
_refine_ls_wR_factor_obs 0.1160
_reflns_number_observed 760
_reflns_number_total 785
_reflns_observed_criterion >2sigma(I)
_cod_data_source_file b300548h.txt
_cod_data_source_block dc15h
_cod_depositor_comments
;
The following automatic conversions were performed:
'_symmetry_cell_setting' value 'Monoclinic' changed to 'monoclinic'
according to '/home/saulius/struct/CIF-dictionaries/cif_core.dic'
dictionary named 'cif_core.dic' version 2.4.1 from 2010-06-29.

Automatic conversion script
Id: cif_fix_enum 1527 2010-12-29 10:47:43Z saulius 

The following automatic conversions were performed:

'_refine_ls_weighting_scheme' value 'calc
w=1/[\s^2^(Fo^2^)+(0.1317P)^2^+2.1415P] where P=(Fo^2^+2Fc^2^)/3' was
changed to 'calc'. New tag '_refine_ls_weighting_details' was
created. The value of the new tag was set to
'w=1/[\s^2^(Fo^2^)+(0.1317P)^2^+2.1415P] where P=(Fo^2^+2Fc^2^)/3'.

Automatic conversion script
Id: cif_fix_values 3143 2015-03-26 13:38:13Z robertas 
;
_cod_original_sg_symbol_H-M P2(1)/c
_cod_database_code 7012726

loop_
_symmetry_equiv_pos_as_xyz
'x, y, z'
'-x, y+1/2, -z+1/2'
'-x, -y, -z'
'x, -y-1/2, z-1/2'

loop_
_atom_site_aniso_label
_atom_site_aniso_U_11
_atom_site_aniso_U_22
_atom_site_aniso_U_33
_atom_site_aniso_U_23
_atom_site_aniso_U_13
_atom_site_aniso_U_12
Cu 0.0292(7) 0.0347(7) 0.0278(7) 0.0014(3) 0.0015(4) -0.0032(3)
N2 0.030(2) 0.032(2) 0.025(2) -0.001(2) 0.001(2) 0.001(2)
C2 0.033(2) 0.026(2) 0.036(2) -0.002(2) 0.005(2) 0.002(2)
N1 0.032(2) 0.034(2) 0.032(2) 0.0023(15) -0.0004(15) 0.000(2)
C1 0.037(2) 0.037(2) 0.044(3) 0.007(2) 0.007(2) -0.002(2)
C4 0.034(2) 0.042(3) 0.049(3) -0.007(2) -0.002(2) -0.004(2)
C3 0.038(2) 0.036(2) 0.052(3) -0.001(2) 0.006(2) -0.008(2)
C5 0.038(3) 0.044(2) 0.035(2) -0.007(2) -0.006(2) 0.008(2)
C6 0.038(3) 0.033(3) 0.035(3) -0.002(2) 0.008(2) 0.001(2)
O3 0.076(2) 0.048(2) 0.034(2) 0.001(2) -0.001(2) -0.006(2)
O2 0.061(2) 0.049(2) 0.039(2) 0.0020(14) 0.0004(14) 0.011(2)
C 0.028(2) 0.016(2) 0.009(2) -0.002(2) 0.003(2) 0.001(2)
O1 0.118(4) 0.079(3) 0.059(3) -0.015(2) 0.015(2) 0.035(3)

loop_
_atom_site_label
_atom_site_type_symbol
_atom_site_fract_x
_atom_site_fract_y
_atom_site_fract_z
_atom_site_U_iso_or_equiv
_atom_site_thermal_displace_type
_atom_site_occupancy
_atom_site_calc_flag
_atom_site_refinement_flags
_atom_site_disorder_group
Cu Cu 0.0000 0.0000 0.0000 0.0309(5) Uani 1 d S .
N2 N 0.2275(3) 0.0512(4) 0.0677(3) 0.0295(9) Uani 1 d . .
C2 C 0.2902(4) 0.1408(4) -0.0159(4) 0.0316(10) Uani 1 d . .
N1 N 0.0564(3) 0.0720(3) -0.1748(3) 0.0333(9) Uani 1 d . .
H1A H -0.0272(3) 0.1164(3) -0.2245(3) 0.043 Uiso 1 d R .
H1D H 0.0849(3) -0.0054(3) -0.2226(3) 0.043 Uiso 1 d R .
C1 C 0.1870(5) 0.1775(5) -0.1464(4) 0.0393(11) Uani 1 d . .
H1B H 0.2471(5) 0.1760(5) -0.2191(4) 0.051 Uiso 1 d R .
H1C H 0.1458(5) 0.2761(5) -0.1406(4) 0.051 Uiso 1 d R .
C4 C 0.5321(5) 0.1514(5) 0.1382(4) 0.0425(12) Uani 1 d . .
H4A H 0.6377(5) 0.1871(5) 0.1631(4) 0.055 Uiso 1 d R .
C3 C 0.4423(5) 0.1949(5) 0.0172(4) 0.0421(11) Uani 1 d . .
H3A H 0.4836(5) 0.2622(5) -0.0427(4) 0.055 Uiso 1 d R .
C5 C 0.4690(5) 0.0561(5) 0.2216(4) 0.0401(11) Uani 1 d . .
H5A H 0.5300(5) 0.0224(5) 0.3050(4) 0.052 Uiso 1 d R .
C6 C 0.3166(5) 0.0092(4) 0.1848(5) 0.0352(12) Uani 1 d . .
H6A H 0.2721(5) -0.0560(4) 0.2444(5) 0.046 Uiso 1 d R .
O3 O 0.0869(4) -0.2623(3) -0.0657(3) 0.0541(9) Uani 1 d . .
O2 O 0.1527(3) -0.3307(3) 0.1403(3) 0.0504(9) Uani 1 d D .
C C 0.1523(4) -0.3522(4) 0.0186(3) 0.0179(9) Uani 1 d D .
O1 O 0.2172(6) -0.4610(5) -0.0192(4) 0.0853(13) Uani 1 d . .
H2 H 0.1928(47) -0.4022(43) 0.1830(34) 0.100 Uiso 1 d D .

loop_
_atom_type_symbol
_atom_type_description
_atom_type_scat_dispersion_real
_atom_type_scat_dispersion_imag
_atom_type_scat_source
C C 0.0181 0.0091 'International Tables Vol C Tables 4.2.6.8 and 6.1.1.4'
H H 0.0000 0.0000 'International Tables Vol C Tables 4.2.6.8 and 6.1.1.4'
N N 0.0311 0.0180 'International Tables Vol C Tables 4.2.6.8 and 6.1.1.4'
Cu Cu -1.9646 0.5888 'International Tables Vol C Tables 4.2.6.8 and 6.1.1.4'
O O 0.0492 0.0322 'International Tables Vol C Tables 4.2.6.8 and 6.1.1.4'

loop_
_geom_angle_atom_site_label_1
_geom_angle_atom_site_label_2
_geom_angle_atom_site_label_3
_geom_angle
_geom_angle_site_symmetry_1
_geom_angle_site_symmetry_3
_geom_angle_publ_flag
N1 Cu N1 180.0 3 . ?
N1 Cu N2 81.79(14) 3 3 ?
N1 Cu N2 98.21(14) . 3 ?
N1 Cu N2 98.21(14) 3 . ?
N1 Cu N2 81.79(14) . . ?
N2 Cu N2 180.0 3 . ?
C2 N2 C6 118.7(3) . . ?
C2 N2 Cu 113.4(2) . . ?
C6 N2 Cu 127.8(3) . . ?
N2 C2 C3 121.7(4) . . ?
N2 C2 C1 115.8(3) . . ?
C3 C2 C1 122.5(4) . . ?
C1 N1 Cu 109.2(2) . . ?
N1 C1 C2 110.9(3) . . ?
C5 C4 C3 119.2(4) . . ?
C4 C3 C2 118.9(4) . . ?
C4 C5 C6 119.2(4) . . ?
N2 C6 C5 122.2(4) . . ?
O1 C O2 120.4(4) . . ?
O1 C O3 119.7(4) . . ?
O2 C O3 119.9(3) . . ?

loop_
_geom_bond_atom_site_label_1
_geom_bond_atom_site_label_2
_geom_bond_distance
_geom_bond_site_symmetry_2
_geom_bond_publ_flag
Cu N1 1.996(3) 3 ?
Cu N1 1.996(3) . ?
Cu N2 2.023(3) 3 ?
Cu N2 2.023(3) . ?
N2 C2 1.337(5) . ?
N2 C6 1.345(6) . ?
C2 C3 1.389(6) . ?
C2 C1 1.492(6) . ?
N1 C1 1.465(5) . ?
C4 C5 1.369(6) . ?
C4 C3 1.383(6) . ?
C5 C6 1.373(6) . ?
O3 C 1.236(4) . ?
O2 C 1.231(5) . ?
C O1 1.217(5) . ?
